data_4086417
loop_
_publ_author_name
'Sun, Puhua'
'Yang, Dawei'
'Li, Ying'
'Zhang, Yahui'
'Su, Linan'
'Wang, Baomin'
'Qu, Jingping'

_publ_section_title
;
 Thiolate-Bridged Nickel--Iron and Nickel--Ruthenium Complexes Relevant to
 the CO-Inhibited State of [NiFe]-Hydrogenase
;
_journal_issue 5
_journal_name_full Organometallics
_journal_page_first 751
_journal_paper_doi 10.1021/acs.organomet.5b01035
_journal_volume 35
_journal_year 2016
_chemical_formula_sum 'C44 H54 F6 Ni O2 P3 Ru S2'
_chemical_formula_weight 1045.68
_chemical_name_systematic
; 
 ? 
;
_space_group_IT_number 9
_symmetry_cell_setting monoclinic
_symmetry_space_group_name_Hall 'C -2yc'
_symmetry_space_group_name_H-M 'C 1 c 1'
_atom_sites_solution_hydrogens geom
_atom_sites_solution_primary direct
_atom_sites_solution_secondary difmap
_audit_creation_method SHELXL-97
_cell_angle_alpha 90.00
_cell_angle_beta 93.988(2)
_cell_angle_gamma 90.00
_cell_formula_units_Z 8
_cell_length_a 16.7547(7)
_cell_length_b 16.8040(7)
_cell_length_c 33.4582(14)
_cell_measurement_temperature 173(2)
_cell_volume 9397.2(7)
_computing_cell_refinement 'Bruker SMART'
_computing_data_collection 'Bruker SMART'
_computing_data_reduction 'Bruker SAINT'
_computing_molecular_graphics 'Bruker SHELXTL'
_computing_publication_material 'Bruker SHELXTL'
_computing_structure_refinement 'Bruker SHELXTL'
_computing_structure_solution 'Bruker SHELXTL'
_diffrn_ambient_temperature 173(2)
_diffrn_measured_fraction_theta_full 0.999
_diffrn_measured_fraction_theta_max 0.999
_diffrn_measurement_device_type 'CCD area detector'
_diffrn_measurement_method 'phi and omega scans'
_diffrn_radiation_monochromator graphite
_diffrn_radiation_source 'fine-focus sealed tube'
_diffrn_radiation_type MoK\a
_diffrn_radiation_wavelength 0.71073
_diffrn_reflns_av_R_equivalents 0.0697
_diffrn_reflns_av_sigmaI/netI 0.0504
_diffrn_reflns_limit_h_max 19
_diffrn_reflns_limit_h_min -19
_diffrn_reflns_limit_k_max 19
_diffrn_reflns_limit_k_min -19
_diffrn_reflns_limit_l_max 39
_diffrn_reflns_limit_l_min -39
_diffrn_reflns_number 106027
_diffrn_reflns_theta_full 25.00
_diffrn_reflns_theta_max 25.00
_diffrn_reflns_theta_min 2.06
_exptl_absorpt_coefficient_mu 0.972
_exptl_absorpt_correction_T_max 0.8146
_exptl_absorpt_correction_T_min 0.7862
_exptl_absorpt_correction_type empirical
_exptl_absorpt_process_details SADABS
_exptl_crystal_colour black
_exptl_crystal_density_diffrn 1.478
_exptl_crystal_density_method 'not measured'
_exptl_crystal_description block
_exptl_crystal_F_000 4296
_exptl_crystal_size_max 0.26
_exptl_crystal_size_mid 0.25
_exptl_crystal_size_min 0.22
_refine_diff_density_max 0.776
_refine_diff_density_min -0.849
_refine_diff_density_rms 0.117
_refine_ls_abs_structure_details 'Flack H D (1983), Acta Cryst. A39, 876-881'
_refine_ls_abs_structure_Flack 0.052(14)
_refine_ls_extinction_method none
_refine_ls_goodness_of_fit_ref 1.009
_refine_ls_hydrogen_treatment mixed
_refine_ls_matrix_type full
_refine_ls_number_parameters 1033
_refine_ls_number_reflns 16505
_refine_ls_number_restraints 2
_refine_ls_restrained_S_all 1.009
_refine_ls_R_factor_all 0.0551
_refine_ls_R_factor_gt 0.0482
_refine_ls_shift/su_max 0.001
_refine_ls_shift/su_mean 0.000
_refine_ls_structure_factor_coef Fsqd
_refine_ls_weighting_details 'calc w=1/[\s^2^(Fo^2^)+(0.0500P)^2^+77.0000P] where P=(Fo^2^+2Fc^2^)/3'
_refine_ls_weighting_scheme calc
_refine_ls_wR_factor_gt 0.1099
_refine_ls_wR_factor_ref 0.1146
_reflns_number_gt 15369
_reflns_number_total 16505
_reflns_threshold_expression >2sigma(I)
_cod_data_source_file om5b01035_si_007.cif
_cod_data_source_block 2
_cod_depositor_comments
;
The following automatic conversions were performed:

'_symmetry_cell_setting' value 'Monoclinic' changed to 'monoclinic'
according to
/usr/data/users/saulius/crontab/automatic-downloads/rss-feeds/ACS/lib/dictionaries/cif_core.dic
dictionary named 'cif_core.dic' version 2.4.2 from 2011-04-26.

Automatic conversion script
Id: cif_fix_values 4268 2015-11-12 08:31:59Z antanas 

 Adding full bibliography for 4086412--4086417.cif.
;
_cod_original_sg_symbol_H-M 'Cc   '
_cod_database_code 4086417

loop_
_symmetry_equiv_pos_as_xyz
'x, y, z'
'x, -y, z+1/2'
'x+1/2, y+1/2, z'
'x+1/2, -y+1/2, z+1/2'

loop_
_atom_site_label
_atom_site_type_symbol
_atom_site_fract_x
_atom_site_fract_y
_atom_site_fract_z
_atom_site_U_iso_or_equiv
_atom_site_adp_type
_atom_site_occupancy
_atom_site_symmetry_multiplicity
_atom_site_calc_flag
_atom_site_refinement_flags
Ru1 Ru 0.32606(2) 0.38953(3) 0.094864(15) 0.01656(11) Uani 1 1 d .
Ru2 Ru 0.17321(3) 1.01146(3) -0.094646(15) 0.01812(12) Uani 1 1 d .
Ni2 Ni 0.20432(4) 0.81961(4) -0.10244(2) 0.01523(16) Uani 1 1 d .
Ni1 Ni 0.13481(4) 0.42127(4) 0.10452(2) 0.01422(16) Uani 1 1 d .
P4 P 0.30588(9) 0.74941(9) -0.07959(5) 0.0175(3) Uani 1 1 d .
P2 P 0.05999(9) 0.51944(9) 0.08296(5) 0.0171(3) Uani 1 1 d .
S3 S 0.10842(9) 0.90021(9) -0.12973(5) 0.0213(3) Uani 1 1 d .
S1 S 0.22034(9) 0.32947(9) 0.13054(5) 0.0178(3) Uani 1 1 d .
P5 P 0.20485(9) 0.74877(10) -0.15658(5) 0.0187(3) Uani 1 1 d .
S4 S 0.21848(9) 0.90462(9) -0.05071(5) 0.0191(3) Uani 1 1 d .
P1 P 0.07525(9) 0.42865(10) 0.16011(5) 0.0187(3) Uani 1 1 d .
S2 S 0.21155(8) 0.42926(9) 0.05196(5) 0.0185(3) Uani 1 1 d .
P6 P 0.27635(10) 0.42056(10) -0.10493(6) 0.0259(4) Uani 1 1 d .
P3 P 0.73523(10) 0.49542(11) 0.10750(6) 0.0294(4) Uani 1 1 d .
F10 F 0.2182(2) 0.3737(3) -0.07730(15) 0.0451(12) Uani 1 1 d .
F2 F 0.7980(3) 0.4272(3) 0.1160(2) 0.0726(19) Uani 1 1 d .
F1 F 0.7840(3) 0.5183(5) 0.06994(18) 0.082(2) Uani 1 1 d .
F8 F 0.2072(3) 0.4823(3) -0.11788(16) 0.0553(13) Uani 1 1 d .
O1 O 0.0716(2) 0.3148(3) 0.06879(13) 0.0243(10) Uani 1 1 d .
F11 F 0.3450(2) 0.3603(3) -0.09132(17) 0.0522(13) Uani 1 1 d .
F3 F 0.6809(3) 0.4362(3) 0.08044(18) 0.0581(14) Uani 1 1 d .
C73 C 0.4011(3) 0.7917(4) -0.09379(19) 0.0192(13) Uani 1 1 d .
F12 F 0.2466(3) 0.3653(3) -0.14135(15) 0.0566(13) Uani 1 1 d .
C30 C 0.1051(3) 0.6155(4) 0.09476(19) 0.0191(13) Uani 1 1 d .
O2 O 0.3375(3) 0.5469(3) 0.13652(17) 0.0393(13) Uani 1 1 d .
F9 F 0.3031(4) 0.4777(3) -0.06792(15) 0.0622(15) Uani 1 1 d .
F7 F 0.3349(3) 0.4672(3) -0.13229(16) 0.0532(13) Uani 1 1 d .
C1 C 0.4181(3) 0.2968(4) 0.1083(2) 0.0227(15) Uani 1 1 d .
C16 C -0.0035(4) 0.5056(4) 0.1555(2) 0.0292(16) Uani 1 1 d .
H16A H -0.0500 0.4887 0.1700 0.035 Uiso 1 1 calc R
H16B H 0.0172 0.5562 0.1673 0.035 Uiso 1 1 calc R
O4 O 0.3226(3) 1.0138(3) -0.13886(18) 0.0445(14) Uani 1 1 d .
C17 C -0.0288(4) 0.5175(4) 0.1111(2) 0.0233(14) Uani 1 1 d .
H17A H -0.0585 0.5682 0.1073 0.028 Uiso 1 1 calc R
H17B H -0.0644 0.4736 0.1014 0.028 Uiso 1 1 calc R
C51 C 0.2008(4) 1.1349(4) -0.0763(2) 0.0286(16) Uani 1 1 d .
F5 F 0.6731(3) 0.5625(3) 0.0938(2) 0.079(2) Uani 1 1 d .
F6 F 0.7903(3) 0.5549(3) 0.13320(18) 0.0665(16) Uani 1 1 d .
C15 C 0.3248(4) 0.4870(4) 0.1209(2) 0.0259(15) Uani 1 1 d .
C60 C 0.0219(4) 0.8707(4) -0.1017(2) 0.0315(16) Uani 1 1 d .
H60A H 0.0185 0.9066 -0.0784 0.038 Uiso 1 1 calc R
H60B H -0.0278 0.8774 -0.1192 0.038 Uiso 1 1 calc R
O3 O 0.1014(3) 0.7626(3) -0.06727(14) 0.0253(10) Uani 1 1 d .
C67 C 0.3200(4) 0.7245(4) -0.0269(2) 0.0231(14) Uani 1 1 d .
C4 C 0.4086(4) 0.3609(4) 0.0477(2) 0.0263(15) Uani 1 1 d .
C22 C 0.1433(6) 0.4952(5) 0.2746(3) 0.051(2) Uani 1 1 d .
H22A H 0.1180 0.5042 0.2987 0.061 Uiso 1 1 calc R
C64 C 0.2652(4) 1.0045(4) -0.1222(2) 0.0262(15) Uani 1 1 d .
C74 C 0.4735(4) 0.7733(4) -0.0729(2) 0.0298(16) Uani 1 1 d .
H74A H 0.4743 0.7413 -0.0495 0.036 Uiso 1 1 calc R
C87 C 0.0140(5) 0.5970(5) -0.1563(3) 0.041(2) Uani 1 1 d .
H87A H 0.0011 0.5488 -0.1434 0.049 Uiso 1 1 calc R
C50 C 0.1544(4) 1.1358(4) -0.1141(2) 0.0261(15) Uani 1 1 d .
C5 C 0.3915(4) 0.2891(4) 0.0675(2) 0.0276(16) Uani 1 1 d .
C68 C 0.3507(4) 0.7814(4) 0.0008(2) 0.0284(15) Uani 1 1 d .
H68A H 0.3660 0.8323 -0.0084 0.034 Uiso 1 1 calc R
C13 C 0.1749(4) 0.3442(4) 0.0219(2) 0.0279(15) Uani 1 1 d .
H13A H 0.1795 0.3568 -0.0067 0.033 Uiso 1 1 calc R
H13B H 0.2098 0.2979 0.0286 0.033 Uiso 1 1 calc R
C65 C 0.2980(4) 0.6533(4) -0.1050(2) 0.0232(14) Uani 1 1 d .
H65A H 0.3489 0.6235 -0.1006 0.028 Uiso 1 1 calc R
H65B H 0.2547 0.6213 -0.0944 0.028 Uiso 1 1 calc R
C63 C 0.1137(4) 0.7875(4) -0.0267(2) 0.0310(16) Uani 1 1 d .
H63A H 0.1557 0.7535 -0.0133 0.037 Uiso 1 1 calc R
H63B H 0.0637 0.7781 -0.0133 0.037 Uiso 1 1 calc R
C84 C 0.2479(5) 0.7466(5) -0.2357(2) 0.041(2) Uani 1 1 d .
H84A H 0.2477 0.6904 -0.2328 0.049 Uiso 1 1 calc R
C54 C 0.0788(4) 1.1016(4) -0.1089(2) 0.0271(15) Uani 1 1 d .
C62 C 0.1377(4) 0.8732(4) -0.0205(2) 0.0319(16) Uani 1 1 d .
H62A H 0.1546 0.8814 0.0082 0.038 Uiso 1 1 calc R
H62B H 0.0904 0.9074 -0.0270 0.038 Uiso 1 1 calc R
C25 C 0.0675(4) 0.2779(4) 0.1936(2) 0.0314(16) Uani 1 1 d .
H25A H 0.1196 0.2889 0.2053 0.038 Uiso 1 1 calc R
C36 C 0.0233(4) 0.5238(3) 0.03027(19) 0.0209(14) Uani 1 1 d .
C53 C 0.0754(4) 1.0809(4) -0.0684(2) 0.0343(17) Uani 1 1 d .
C21 C 0.2235(6) 0.5074(5) 0.2735(3) 0.049(2) Uani 1 1 d .
H21A H 0.2537 0.5271 0.2965 0.058 Uiso 1 1 calc R
C2 C 0.4544(3) 0.3741(4) 0.1143(2) 0.0270(15) Uani 1 1 d .
C78 C 0.3997(4) 0.8399(4) -0.1267(2) 0.0249(15) Uani 1 1 d .
H78A H 0.3499 0.8543 -0.1400 0.030 Uiso 1 1 calc R
C71 C 0.3096(5) 0.6340(4) 0.0280(2) 0.0387(18) Uani 1 1 d .
H71A H 0.2958 0.5830 0.0376 0.046 Uiso 1 1 calc R
C11 C 0.1853(4) 0.2398(4) 0.1026(2) 0.0287(16) Uani 1 1 d .
H11A H 0.2168 0.2334 0.0788 0.034 Uiso 1 1 calc R
H11B H 0.1950 0.1924 0.1198 0.034 Uiso 1 1 calc R
C3 C 0.4469(4) 0.4134(4) 0.0762(2) 0.0260(15) Uani 1 1 d .
C14 C 0.0890(4) 0.3214(4) 0.02798(19) 0.0242(14) Uani 1 1 d .
H14A H 0.0531 0.3618 0.0149 0.029 Uiso 1 1 calc R
H14B H 0.0773 0.2698 0.0145 0.029 Uiso 1 1 calc R
C34 C 0.1159(4) 0.7565(4) 0.0856(2) 0.0327(17) Uani 1 1 d .
H34A H 0.1011 0.8030 0.0707 0.039 Uiso 1 1 calc R
C61 C 0.0268(4) 0.7854(4) -0.0870(2) 0.0285(16) Uani 1 1 d .
H61A H -0.0156 0.7769 -0.0683 0.034 Uiso 1 1 calc R
H61B H 0.0154 0.7497 -0.1102 0.034 Uiso 1 1 calc R
C77 C 0.4707(5) 0.8680(5) -0.1408(2) 0.0399(19) Uani 1 1 d .
H77A H 0.4699 0.8990 -0.1646 0.048 Uiso 1 1 calc R
C31 C 0.1608(4) 0.6211(4) 0.1273(2) 0.0269(15) Uani 1 1 d .
H31A H 0.1784 0.5740 0.1410 0.032 Uiso 1 1 calc R
C79 C 0.2285(4) 0.7952(4) -0.20340(19) 0.0269(15) Uani 1 1 d .
C7 C 0.4982(5) 0.4042(5) 0.1510(2) 0.0404(19) Uani 1 1 d .
H7A H 0.5544 0.3880 0.1513 0.061 Uiso 1 1 calc R
H7B H 0.4745 0.3822 0.1746 0.061 Uiso 1 1 calc R
H7C H 0.4949 0.4624 0.1516 0.061 Uiso 1 1 calc R
C69 C 0.3586(5) 0.7648(5) 0.0403(3) 0.046(2) Uani 1 1 d .
H69A H 0.3782 0.8045 0.0587 0.056 Uiso 1 1 calc R
C72 C 0.2994(4) 0.6490(4) -0.0131(2) 0.0250(14) Uani 1 1 d .
H72A H 0.2791 0.6092 -0.0312 0.030 Uiso 1 1 calc R
C66 C 0.2800(4) 0.6691(4) -0.1496(2) 0.0252(15) Uani 1 1 d .
H66A H 0.2595 0.6199 -0.1630 0.030 Uiso 1 1 calc R
H66B H 0.3296 0.6851 -0.1619 0.030 Uiso 1 1 calc R
C6 C 0.4163(5) 0.2338(5) 0.1402(2) 0.0377(18) Uani 1 1 d .
H6A H 0.4642 0.2005 0.1397 0.057 Uiso 1 1 calc R
H6B H 0.3685 0.2007 0.1351 0.057 Uiso 1 1 calc R
H6C H 0.4150 0.2592 0.1665 0.057 Uiso 1 1 calc R
C41 C -0.0532(4) 0.5028(4) 0.0178(2) 0.0271(15) Uani 1 1 d .
H41A H -0.0889 0.4875 0.0373 0.032 Uiso 1 1 calc R
C76 C 0.5428(4) 0.8499(5) -0.1195(3) 0.0384(19) Uani 1 1 d .
H76A H 0.5915 0.8709 -0.1279 0.046 Uiso 1 1 calc R
C70 C 0.3382(5) 0.6892(5) 0.0545(2) 0.044(2) Uani 1 1 d .
H70A H 0.3445 0.6772 0.0823 0.052 Uiso 1 1 calc R
C75 C 0.5433(4) 0.8016(4) -0.0863(2) 0.0318(16) Uani 1 1 d .
H75A H 0.5928 0.7878 -0.0724 0.038 Uiso 1 1 calc R
C35 C 0.0845(4) 0.6852(4) 0.0738(2) 0.0289(16) Uani 1 1 d .
H35A H 0.0479 0.6827 0.0508 0.035 Uiso 1 1 calc R
C81 C 0.2471(7) 0.9085(6) -0.2454(3) 0.068(3) Uani 1 1 d .
H81A H 0.2474 0.9646 -0.2488 0.081 Uiso 1 1 calc R
C32 C 0.1910(4) 0.6935(4) 0.1401(2) 0.0319(16) Uani 1 1 d .
H32A H 0.2267 0.6965 0.1633 0.038 Uiso 1 1 calc R
C57 C 0.1733(6) 1.0925(5) -0.0034(2) 0.045(2) Uani 1 1 d .
H57A H 0.1576 1.1405 0.0107 0.068 Uiso 1 1 calc R
H57B H 0.2313 1.0848 0.0010 0.068 Uiso 1 1 calc R
H57C H 0.1454 1.0463 0.0067 0.068 Uiso 1 1 calc R
C9 C 0.3942(5) 0.3780(6) 0.0039(2) 0.044(2) Uani 1 1 d .
H9A H 0.4400 0.3594 -0.0102 0.066 Uiso 1 1 calc R
H9B H 0.3876 0.4354 -0.0001 0.066 Uiso 1 1 calc R
H9C H 0.3457 0.3504 -0.0066 0.066 Uiso 1 1 calc R
C24 C 0.0255(4) 0.3365(4) 0.17201(19) 0.0230(14) Uani 1 1 d .
C55 C 0.1807(5) 1.1728(4) -0.1523(2) 0.0391(19) Uani 1 1 d .
H55A H 0.1646 1.2289 -0.1535 0.059 Uiso 1 1 calc R
H55B H 0.1555 1.1445 -0.1755 0.059 Uiso 1 1 calc R
H55C H 0.2390 1.1691 -0.1527 0.059 Uiso 1 1 calc R
C10 C 0.3622(4) 0.2123(5) 0.0474(3) 0.0397(19) Uani 1 1 d .
H10A H 0.4081 0.1816 0.0392 0.060 Uiso 1 1 calc R
H10B H 0.3267 0.2249 0.0237 0.060 Uiso 1 1 calc R
H10C H 0.3329 0.1808 0.0662 0.060 Uiso 1 1 calc R
C52 C 0.1514(5) 1.1018(4) -0.0478(2) 0.0306(16) Uani 1 1 d .
C90 C 0.0519(4) 0.7361(5) -0.1943(2) 0.0392(19) Uani 1 1 d .
H90A H 0.0638 0.7840 -0.2077 0.047 Uiso 1 1 calc R
C86 C 0.0908(4) 0.6293(4) -0.1496(2) 0.0314(16) Uani 1 1 d .
H86A H 0.1298 0.6031 -0.1324 0.038 Uiso 1 1 calc R
C12 C 0.0966(4) 0.2435(4) 0.0888(2) 0.0271(15) Uani 1 1 d .
H12A H 0.0839 0.1981 0.0707 0.033 Uiso 1 1 calc R
H12B H 0.0650 0.2369 0.1125 0.033 Uiso 1 1 calc R
C8 C 0.4831(5) 0.4929(5) 0.0674(3) 0.045(2) Uani 1 1 d .
H8A H 0.5381 0.4854 0.0599 0.067 Uiso 1 1 calc R
H8B H 0.4834 0.5267 0.0913 0.067 Uiso 1 1 calc R
H8C H 0.4514 0.5186 0.0453 0.067 Uiso 1 1 calc R
F4 F 0.6894(4) 0.4704(5) 0.14361(18) 0.101(3) Uani 1 1 d .
C28 C -0.0840(5) 0.2453(6) 0.1629(2) 0.046(2) Uani 1 1 d .
H28A H -0.1371 0.2347 0.1524 0.055 Uiso 1 1 calc R
C18 C 0.1350(4) 0.4544(4) 0.2059(2) 0.0267(15) Uani 1 1 d .
C23 C 0.0990(5) 0.4699(5) 0.2408(2) 0.0364(18) Uani 1 1 d .
H23A H 0.0429 0.4630 0.2416 0.044 Uiso 1 1 calc R
C37 C 0.0757(4) 0.5480(5) 0.0013(2) 0.0355(17) Uani 1 1 d .
H37A H 0.1286 0.5643 0.0095 0.043 Uiso 1 1 calc R
C80 C 0.2288(5) 0.8759(5) -0.2083(2) 0.043(2) Uani 1 1 d .
H80A H 0.2168 0.9099 -0.1868 0.052 Uiso 1 1 calc R
C89 C -0.0223(5) 0.7021(6) -0.2003(3) 0.061(3) Uani 1 1 d .
H89A H -0.0614 0.7264 -0.2184 0.073 Uiso 1 1 calc R
C58 C 0.0036(5) 1.0546(5) -0.0474(3) 0.044(2) Uani 1 1 d .
H58A H -0.0268 1.1014 -0.0398 0.065 Uiso 1 1 calc R
H58B H 0.0212 1.0245 -0.0233 0.065 Uiso 1 1 calc R
H58C H -0.0304 1.0209 -0.0654 0.065 Uiso 1 1 calc R
C29 C -0.0500(4) 0.3196(5) 0.1571(2) 0.0345(17) Uani 1 1 d .
H29A H -0.0802 0.3592 0.1425 0.041 Uiso 1 1 calc R
C85 C 0.1097(4) 0.7003(4) -0.16857(19) 0.0217(13) Uani 1 1 d .
C40 C -0.0802(4) 0.5032(5) -0.0219(2) 0.0387(18) Uani 1 1 d .
H40A H -0.1339 0.4890 -0.0298 0.046 Uiso 1 1 calc R
C82 C 0.2644(6) 0.8597(8) -0.2764(3) 0.065(3) Uani 1 1 d .
H82A H 0.2747 0.8817 -0.3017 0.078 Uiso 1 1 calc R
C39 C -0.0273(5) 0.5250(6) -0.0504(2) 0.049(2) Uani 1 1 d .
H39A H -0.0442 0.5242 -0.0780 0.059 Uiso 1 1 calc R
C88 C -0.0413(5) 0.6330(6) -0.1806(3) 0.052(2) Uani 1 1 d .
H88A H -0.0937 0.6112 -0.1843 0.063 Uiso 1 1 calc R
C26 C 0.0345(5) 0.2039(5) 0.1983(2) 0.042(2) Uani 1 1 d .
H26A H 0.0649 0.1635 0.2122 0.051 Uiso 1 1 calc R
C56 C 0.2817(5) 1.1713(5) -0.0679(3) 0.045(2) Uani 1 1 d .
H56A H 0.2757 1.2272 -0.0604 0.067 Uiso 1 1 calc R
H56B H 0.3117 1.1680 -0.0920 0.067 Uiso 1 1 calc R
H56C H 0.3106 1.1426 -0.0459 0.067 Uiso 1 1 calc R
C27 C -0.0412(6) 0.1881(6) 0.1833(2) 0.052(2) Uani 1 1 d .
H27A H -0.0641 0.1372 0.1871 0.062 Uiso 1 1 calc R
C19 C 0.2181(5) 0.4649(4) 0.2056(2) 0.0344(17) Uani 1 1 d .
H19A H 0.2445 0.4536 0.1821 0.041 Uiso 1 1 calc R
C83 C 0.2667(5) 0.7794(7) -0.2707(2) 0.054(3) Uani 1 1 d .
H83A H 0.2819 0.7459 -0.2917 0.065 Uiso 1 1 calc R
C20 C 0.2606(5) 0.4911(5) 0.2390(2) 0.043(2) Uani 1 1 d .
H20A H 0.3168 0.4982 0.2386 0.052 Uiso 1 1 calc R
C33 C 0.1692(4) 0.7629(4) 0.1189(2) 0.0337(17) Uani 1 1 d .
H33A H 0.1905 0.8131 0.1272 0.040 Uiso 1 1 calc R
C59 C 0.0115(5) 1.0948(5) -0.1409(3) 0.043(2) Uani 1 1 d .
H59A H -0.0220 1.1426 -0.1407 0.064 Uiso 1 1 calc R
H59B H -0.0209 1.0479 -0.1358 0.064 Uiso 1 1 calc R
H59C H 0.0336 1.0896 -0.1671 0.064 Uiso 1 1 calc R
C38 C 0.0507(5) 0.5480(7) -0.0380(2) 0.055(3) Uani 1 1 d .
H38A H 0.0865 0.5637 -0.0574 0.066 Uiso 1 1 calc R
C101 C 0.0411(14) 0.6882(14) 0.2426(7) 0.172(9) Uiso 1 1 d .
H10D H 0.0272 0.6842 0.2134 0.207 Uiso 1 1 calc R
H10E H 0.0277 0.6374 0.2555 0.207 Uiso 1 1 calc R
C100 C 0.1284(14) 0.7092(14) 0.2512(7) 0.172(8) Uiso 1 1 d .
H10P H 0.1594 0.6655 0.2400 0.206 Uiso 1 1 calc R
H10Q H 0.1387 0.7062 0.2807 0.206 Uiso 1 1 calc R
C104 C 0.2556(14) 0.7909(14) 0.2435(7) 0.172(8) Uiso 1 1 d .
H10H H 0.2772 0.7460 0.2284 0.206 Uiso 1 1 calc R
H10O H 0.2710 0.7818 0.2723 0.206 Uiso 1 1 calc R
C103 C 0.1685(11) 0.7892(11) 0.2378(6) 0.136(6) Uiso 1 1 d .
H10F H 0.1530 0.7983 0.2090 0.163 Uiso 1 1 calc R
H10G H 0.1468 0.8339 0.2530 0.163 Uiso 1 1 calc R
C102 C 0.2946(12) 0.8660(13) 0.2309(6) 0.155(7) Uiso 1 1 d .
H10I H 0.3527 0.8613 0.2359 0.232 Uiso 1 1 calc R
H10J H 0.2752 0.9108 0.2462 0.232 Uiso 1 1 calc R
H10K H 0.2813 0.8750 0.2023 0.232 Uiso 1 1 calc R
C108 C 0.0021(18) 0.7528(19) 0.2594(9) 0.245(14) Uiso 1 1 d .
H10L H -0.0559 0.7462 0.2548 0.367 Uiso 1 1 calc R
H10M H 0.0185 0.8024 0.2470 0.367 Uiso 1 1 calc R
H10N H 0.0165 0.7548 0.2883 0.367 Uiso 1 1 calc R

loop_
_atom_site_aniso_label
_atom_site_aniso_U_11
_atom_site_aniso_U_22
_atom_site_aniso_U_33
_atom_site_aniso_U_23
_atom_site_aniso_U_13
_atom_site_aniso_U_12
Ru1 0.0128(2) 0.0175(2) 0.0194(3) 0.0001(2) 0.00063(18) 0.0011(2)
Ru2 0.0187(2) 0.0150(2) 0.0212(3) 0.0025(2) 0.00466(19) 0.0011(2)
Ni2 0.0123(3) 0.0159(4) 0.0175(4) -0.0001(3) 0.0012(3) 0.0010(3)
Ni1 0.0118(4) 0.0153(4) 0.0157(4) 0.0016(3) 0.0016(3) 0.0008(3)
P4 0.0147(7) 0.0160(8) 0.0216(9) -0.0003(6) -0.0005(6) 0.0006(6)
P2 0.0138(7) 0.0175(8) 0.0199(8) 0.0036(7) 0.0016(6) 0.0014(6)
S3 0.0167(8) 0.0202(8) 0.0266(9) 0.0017(7) -0.0002(6) 0.0026(6)
S1 0.0158(7) 0.0165(8) 0.0213(8) 0.0042(6) 0.0027(6) 0.0021(6)
P5 0.0151(7) 0.0225(8) 0.0186(8) -0.0006(7) 0.0013(6) -0.0006(6)
S4 0.0206(8) 0.0157(7) 0.0211(8) 0.0000(6) 0.0022(6) 0.0010(6)
P1 0.0172(8) 0.0197(8) 0.0195(9) 0.0008(6) 0.0033(6) 0.0005(6)
S2 0.0142(7) 0.0226(8) 0.0188(8) 0.0023(6) 0.0022(6) 0.0007(6)
P6 0.0223(9) 0.0221(8) 0.0326(10) 0.0069(8) -0.0023(7) -0.0055(7)
P3 0.0198(8) 0.0212(9) 0.0472(12) 0.0007(8) 0.0023(8) -0.0036(7)
F10 0.027(2) 0.050(3) 0.059(3) 0.025(2) 0.010(2) -0.003(2)
F2 0.029(3) 0.041(3) 0.144(6) 0.011(3) -0.020(3) -0.002(2)
F1 0.055(4) 0.129(6) 0.063(4) 0.028(4) 0.002(3) -0.022(4)
F8 0.049(3) 0.043(3) 0.073(4) 0.024(2) -0.008(3) 0.008(2)
O1 0.015(2) 0.026(2) 0.032(3) -0.004(2) -0.0009(19) -0.0020(18)
F11 0.020(2) 0.047(3) 0.090(4) 0.025(3) 0.005(2) 0.011(2)
F3 0.042(3) 0.038(3) 0.090(4) -0.009(3) -0.028(3) -0.006(2)
C73 0.011(3) 0.022(3) 0.024(4) -0.008(3) 0.000(3) -0.001(2)
F12 0.083(4) 0.044(3) 0.042(3) -0.007(2) 0.000(3) -0.014(3)
C30 0.011(3) 0.022(3) 0.023(3) 0.001(3) -0.002(2) 0.004(2)
O2 0.038(3) 0.020(3) 0.059(4) -0.016(3) 0.001(3) -0.001(2)
F9 0.094(4) 0.043(3) 0.046(3) 0.000(2) -0.020(3) -0.014(3)
F7 0.038(3) 0.054(3) 0.068(3) 0.027(3) 0.009(2) -0.015(2)
C1 0.011(3) 0.019(3) 0.038(4) 0.006(3) -0.002(3) 0.004(2)
C16 0.032(4) 0.028(4) 0.029(4) 0.002(3) 0.007(3) 0.004(3)
O4 0.040(3) 0.039(3) 0.058(4) 0.004(3) 0.027(3) -0.008(2)
C17 0.015(3) 0.020(3) 0.035(4) 0.006(3) 0.002(3) 0.001(3)
C51 0.033(4) 0.022(3) 0.030(4) 0.001(3) -0.004(3) 0.002(3)
F5 0.041(3) 0.031(3) 0.163(7) -0.008(3) -0.010(3) 0.011(2)
F6 0.046(3) 0.066(4) 0.087(4) -0.038(3) 0.004(3) -0.016(3)
C15 0.021(3) 0.028(4) 0.029(4) 0.001(3) 0.005(3) 0.002(3)
C60 0.016(3) 0.032(4) 0.048(5) 0.005(3) 0.014(3) 0.001(3)
O3 0.023(2) 0.023(2) 0.032(3) -0.001(2) 0.012(2) -0.0020(18)
C67 0.017(3) 0.019(3) 0.033(4) 0.000(3) 0.005(3) 0.001(3)
C4 0.012(3) 0.037(4) 0.031(4) 0.003(3) 0.005(3) 0.012(3)
C22 0.083(7) 0.042(5) 0.029(5) -0.002(4) 0.012(4) -0.009(5)
C64 0.032(4) 0.016(3) 0.031(4) 0.000(3) 0.010(3) -0.006(3)
C74 0.025(3) 0.021(3) 0.043(4) 0.000(3) -0.001(3) -0.002(3)
C87 0.041(5) 0.036(4) 0.047(5) -0.007(4) 0.014(4) -0.012(4)
C50 0.032(4) 0.018(3) 0.028(4) -0.002(3) 0.001(3) 0.006(3)
C5 0.022(3) 0.037(4) 0.024(4) -0.010(3) 0.004(3) 0.011(3)
C68 0.038(4) 0.021(3) 0.025(4) 0.006(3) -0.005(3) -0.001(3)
C13 0.029(3) 0.041(4) 0.014(3) -0.008(3) 0.001(3) 0.005(3)
C65 0.017(3) 0.014(3) 0.038(4) -0.006(3) -0.003(3) 0.002(2)
C63 0.030(4) 0.031(4) 0.034(4) 0.016(3) 0.014(3) 0.003(3)
C84 0.048(5) 0.054(5) 0.021(4) -0.019(4) 0.006(3) -0.027(4)
C54 0.034(4) 0.017(3) 0.031(4) 0.003(3) 0.006(3) 0.009(3)
C62 0.042(4) 0.035(4) 0.020(4) 0.003(3) 0.011(3) 0.006(3)
C25 0.036(4) 0.033(4) 0.024(4) 0.003(3) -0.003(3) -0.005(3)
C36 0.021(3) 0.013(3) 0.028(4) 0.007(3) -0.003(3) 0.001(2)
C53 0.040(4) 0.020(3) 0.045(5) 0.002(3) 0.016(4) 0.017(3)
C21 0.078(7) 0.035(5) 0.031(5) -0.009(4) -0.010(4) -0.008(4)
C2 0.007(3) 0.033(4) 0.040(4) 0.000(3) -0.001(3) 0.005(3)
C78 0.021(3) 0.025(3) 0.028(4) 0.000(3) 0.002(3) 0.001(3)
C71 0.049(5) 0.027(4) 0.041(5) 0.015(3) 0.007(4) -0.003(3)
C11 0.024(4) 0.014(3) 0.047(5) 0.003(3) -0.001(3) -0.005(3)
C3 0.015(3) 0.041(4) 0.023(4) 0.009(3) 0.004(3) 0.007(3)
C14 0.018(3) 0.030(4) 0.024(4) -0.010(3) -0.003(3) -0.006(3)
C34 0.027(4) 0.028(4) 0.043(5) 0.008(3) 0.006(3) 0.004(3)
C61 0.018(3) 0.027(4) 0.041(4) 0.001(3) 0.011(3) -0.003(3)
C77 0.046(5) 0.036(4) 0.038(5) 0.010(4) 0.005(4) -0.007(4)
C31 0.029(4) 0.018(3) 0.034(4) 0.003(3) 0.005(3) 0.003(3)
C79 0.025(3) 0.040(4) 0.016(3) -0.005(3) 0.005(3) -0.011(3)
C7 0.031(4) 0.050(5) 0.039(5) -0.002(4) -0.001(3) 0.005(4)
C69 0.050(5) 0.041(5) 0.046(5) -0.002(4) -0.011(4) 0.001(4)
C72 0.023(3) 0.017(3) 0.034(4) 0.005(3) -0.003(3) -0.002(3)
C66 0.024(3) 0.022(3) 0.030(4) -0.009(3) 0.002(3) 0.001(3)
C6 0.039(4) 0.037(4) 0.036(4) 0.013(3) -0.003(3) 0.004(3)
C41 0.032(4) 0.021(3) 0.028(4) 0.000(3) -0.002(3) 0.000(3)
C76 0.020(4) 0.037(4) 0.059(5) -0.012(4) 0.011(3) -0.019(3)
C70 0.058(5) 0.052(5) 0.021(4) 0.014(4) 0.005(4) 0.003(4)
C75 0.019(3) 0.030(4) 0.044(5) 0.002(3) -0.007(3) -0.001(3)
C35 0.026(4) 0.020(3) 0.041(4) -0.003(3) 0.001(3) 0.010(3)
C81 0.102(9) 0.062(6) 0.039(6) 0.022(5) 0.003(6) -0.022(6)
C32 0.033(4) 0.025(4) 0.038(4) 0.001(3) -0.001(3) -0.008(3)
C57 0.079(6) 0.025(4) 0.033(4) -0.004(3) 0.009(4) 0.013(4)
C9 0.032(4) 0.064(6) 0.036(5) 0.007(4) 0.008(3) 0.017(4)
C24 0.021(3) 0.029(4) 0.020(3) 0.006(3) 0.009(3) 0.000(3)
C55 0.053(5) 0.028(4) 0.037(5) 0.010(3) 0.011(4) -0.004(4)
C10 0.027(4) 0.039(4) 0.053(5) -0.026(4) 0.002(3) 0.007(3)
C52 0.050(5) 0.015(3) 0.028(4) -0.002(3) 0.008(3) 0.005(3)
C90 0.020(4) 0.047(5) 0.050(5) 0.009(4) -0.006(3) -0.014(3)
C86 0.033(4) 0.028(4) 0.035(4) -0.002(3) 0.012(3) -0.011(3)
C12 0.028(3) 0.022(3) 0.032(4) -0.005(3) 0.004(3) -0.010(3)
C8 0.027(4) 0.042(5) 0.067(6) 0.018(4) 0.015(4) -0.006(3)
F4 0.067(4) 0.180(8) 0.059(4) 0.004(4) 0.025(3) -0.058(5)
C28 0.037(4) 0.065(6) 0.036(5) 0.008(4) -0.002(4) -0.019(4)
C18 0.035(4) 0.018(3) 0.027(4) 0.003(3) 0.001(3) -0.006(3)
C23 0.052(5) 0.042(4) 0.015(4) -0.003(3) 0.001(3) -0.003(4)
C37 0.019(3) 0.051(5) 0.036(4) 0.006(4) 0.000(3) -0.006(3)
C80 0.066(6) 0.035(4) 0.030(4) -0.002(3) 0.013(4) -0.008(4)
C89 0.034(5) 0.069(6) 0.076(7) 0.033(5) -0.020(4) -0.021(4)
C58 0.049(5) 0.028(4) 0.058(5) 0.010(4) 0.034(4) 0.018(4)
C29 0.025(4) 0.040(4) 0.039(4) 0.013(3) 0.006(3) -0.008(3)
C85 0.016(3) 0.028(3) 0.021(3) -0.003(3) 0.000(2) -0.003(3)
C40 0.029(4) 0.045(5) 0.040(5) 0.002(4) -0.012(3) -0.007(3)
C82 0.077(7) 0.104(9) 0.015(4) 0.001(5) 0.010(4) -0.037(6)
C39 0.050(5) 0.068(6) 0.027(4) 0.003(4) -0.012(4) -0.008(4)
C88 0.023(4) 0.064(6) 0.069(6) -0.005(5) -0.001(4) -0.027(4)
C26 0.062(5) 0.033(4) 0.031(4) 0.000(3) -0.009(4) -0.016(4)
C56 0.052(5) 0.030(4) 0.053(5) 0.000(4) 0.003(4) -0.007(4)
C27 0.069(6) 0.054(6) 0.033(5) -0.006(4) 0.011(4) -0.038(5)
C19 0.043(4) 0.032(4) 0.029(4) -0.005(3) 0.001(3) -0.006(3)
C83 0.042(5) 0.095(8) 0.025(4) -0.013(5) 0.009(4) -0.023(5)
C20 0.038(4) 0.053(5) 0.038(5) -0.001(4) -0.003(4) -0.009(4)
C33 0.042(4) 0.024(4) 0.037(4) -0.004(3) 0.010(3) -0.010(3)
C59 0.035(4) 0.032(4) 0.061(6) 0.001(4) 0.004(4) 0.011(3)
C38 0.034(4) 0.110(8) 0.022(4) 0.022(5) 0.006(3) 0.001(5)

loop_
_atom_type_symbol
_atom_type_description
_atom_type_scat_dispersion_real
_atom_type_scat_dispersion_imag
_atom_type_scat_source
C C 0.0033 0.0016 'International Tables Vol C Tables 4.2.6.8 and 6.1.1.4'
H H 0.0000 0.0000 'International Tables Vol C Tables 4.2.6.8 and 6.1.1.4'
O O 0.0106 0.0060 'International Tables Vol C Tables 4.2.6.8 and 6.1.1.4'
F F 0.0171 0.0103 'International Tables Vol C Tables 4.2.6.8 and 6.1.1.4'
P P 0.1023 0.0942 'International Tables Vol C Tables 4.2.6.8 and 6.1.1.4'
S S 0.1246 0.1234 'International Tables Vol C Tables 4.2.6.8 and 6.1.1.4'
Ni Ni 0.3393 1.1124 'International Tables Vol C Tables 4.2.6.8 and 6.1.1.4'
Ru Ru -1.2594 0.8363 'International Tables Vol C Tables 4.2.6.8 and 6.1.1.4'

loop_
_geom_angle_atom_site_label_1
_geom_angle_atom_site_label_2
_geom_angle_atom_site_label_3
_geom_angle
C15 Ru1 C3 90.8(3)
C15 Ru1 C1 123.7(3)
C3 Ru1 C1 62.9(2)
C15 Ru1 C4 123.6(3)
C3 Ru1 C4 37.5(3)
C1 Ru1 C4 62.2(2)
C15 Ru1 C2 90.4(3)
C3 Ru1 C2 37.9(3)
C1 Ru1 C2 38.0(2)
C4 Ru1 C2 62.9(2)
C15 Ru1 C5 151.3(3)
C3 Ru1 C5 62.3(3)
C1 Ru1 C5 36.9(2)
C4 Ru1 C5 37.0(3)
C2 Ru1 C5 62.6(3)
C15 Ru1 S2 90.1(2)
C3 Ru1 S2 119.45(17)
C1 Ru1 S2 146.06(18)
C4 Ru1 S2 98.37(17)
C2 Ru1 S2 157.36(19)
C5 Ru1 S2 110.95(17)
C15 Ru1 S1 95.9(2)
C3 Ru1 S1 159.31(17)
C1 Ru1 S1 97.43(17)
C4 Ru1 S1 140.49(19)
C2 Ru1 S1 122.23(19)
C5 Ru1 S1 106.39(19)
S2 Ru1 S1 80.20(5)
C64 Ru2 C51 91.8(3)
C64 Ru2 C50 91.1(3)
C51 Ru2 C50 38.1(2)
C64 Ru2 C54 122.7(3)
C51 Ru2 C54 63.2(3)
C50 Ru2 C54 37.2(3)
C64 Ru2 C52 125.1(3)
C51 Ru2 C52 37.3(3)
C50 Ru2 C52 62.3(3)
C54 Ru2 C52 62.4(3)
C64 Ru2 C53 152.1(3)
C51 Ru2 C53 63.0(3)
C50 Ru2 C53 61.9(3)
C54 Ru2 C53 36.7(3)
C52 Ru2 C53 37.8(3)
C64 Ru2 S4 91.1(2)
C51 Ru2 S4 118.70(19)
C50 Ru2 S4 156.79(19)
C54 Ru2 S4 146.07(18)
C52 Ru2 S4 97.96(18)
C53 Ru2 S4 110.88(19)
C64 Ru2 S3 94.0(2)
C51 Ru2 S3 159.98(19)
C50 Ru2 S3 122.52(19)
C54 Ru2 S3 97.72(19)
C52 Ru2 S3 140.9(2)
C53 Ru2 S3 106.0(2)
S4 Ru2 S3 80.34(5)
P4 Ni2 P5 86.97(6)
P4 Ni2 S4 92.07(6)
P5 Ni2 S4 170.96(7)
P4 Ni2 S3 173.79(7)
P5 Ni2 S3 92.05(7)
S4 Ni2 S3 87.93(6)
P4 Ni2 O3 100.75(12)
P5 Ni2 O3 103.87(12)
S4 Ni2 O3 85.14(12)
S3 Ni2 O3 85.44(12)
P2 Ni1 P1 87.25(6)
P2 Ni1 S1 173.81(7)
P1 Ni1 S1 91.49(6)
P2 Ni1 S2 92.48(6)
P1 Ni1 S2 169.98(7)
S1 Ni1 S2 87.71(6)
P2 Ni1 O1 100.37(12)
P1 Ni1 O1 105.07(12)
S1 Ni1 O1 85.82(11)
S2 Ni1 O1 84.84(12)
C67 P4 C65 104.5(3)
C67 P4 C73 106.5(3)
C65 P4 C73 104.9(3)
C67 P4 Ni2 121.0(2)
C65 P4 Ni2 106.7(2)
C73 P4 Ni2 111.9(2)
C17 P2 C30 104.3(3)
C17 P2 C36 105.5(3)
C30 P2 C36 106.3(3)
C17 P2 Ni1 106.9(2)
C30 P2 Ni1 112.5(2)
C36 P2 Ni1 120.0(2)
C60 S3 Ni2 101.3(2)
C60 S3 Ru2 107.6(3)
Ni2 S3 Ru2 89.12(6)
C11 S1 Ni1 101.1(2)
C11 S1 Ru1 107.9(2)
Ni1 S1 Ru1 89.51(6)
C85 P5 C79 104.1(3)
C85 P5 C66 106.5(3)
C79 P5 C66 103.5(3)
C85 P5 Ni2 112.2(2)
C79 P5 Ni2 119.9(2)
C66 P5 Ni2 109.6(2)
C62 S4 Ni2 101.6(2)
C62 S4 Ru2 109.9(2)
Ni2 S4 Ru2 89.53(6)
C24 P1 C18 104.6(3)
C24 P1 C16 106.2(3)
C18 P1 C16 104.6(3)
C24 P1 Ni1 112.6(2)
C18 P1 Ni1 118.3(2)
C16 P1 Ni1 109.6(2)
C13 S2 Ni1 101.2(2)
C13 S2 Ru1 109.5(2)
Ni1 S2 Ru1 89.57(6)
F11 P6 F12 91.7(3)
F11 P6 F7 90.9(3)
F12 P6 F7 91.1(3)
F11 P6 F8 178.9(3)
F12 P6 F8 89.4(3)
F7 P6 F8 89.3(3)
F11 P6 F10 88.8(2)
F12 P6 F10 89.1(3)
F7 P6 F10 179.6(3)
F8 P6 F10 91.0(3)
F11 P6 F9 90.1(3)
F12 P6 F9 177.9(3)
F7 P6 F9 89.9(3)
F8 P6 F9 88.8(3)
F10 P6 F9 89.9(3)
F4 P3 F2 91.3(4)
F4 P3 F6 92.9(4)
F2 P3 F6 90.2(3)
F4 P3 F3 88.8(4)
F2 P3 F3 89.8(3)
F6 P3 F3 178.3(4)
F4 P3 F5 93.9(4)
F2 P3 F5 173.7(4)
F6 P3 F5 93.1(3)
F3 P3 F5 86.7(3)
F4 P3 F1 178.0(5)
F2 P3 F1 86.9(4)
F6 P3 F1 87.9(3)
F3 P3 F1 90.4(3)
F5 P3 F1 87.9(4)
C12 O1 C14 116.5(5)
C12 O1 Ni1 107.0(4)
C14 O1 Ni1 108.2(3)
C78 C73 C74 120.1(6)
C78 C73 P4 118.1(5)
C74 C73 P4 121.7(5)
C31 C30 C35 117.9(6)
C31 C30 P2 118.5(5)
C35 C30 P2 123.6(5)
C5 C1 C2 108.7(6)
C5 C1 C6 126.9(6)
C2 C1 C6 124.3(6)
C5 C1 Ru1 72.6(4)
C2 C1 Ru1 71.1(3)
C6 C1 Ru1 126.2(5)
C17 C16 P1 108.8(5)
C16 C17 P2 108.9(4)
C52 C51 C50 106.8(6)
C52 C51 C56 126.8(7)
C50 C51 C56 126.0(7)
C52 C51 Ru2 72.3(4)
C50 C51 Ru2 71.0(4)
C56 C51 Ru2 127.4(5)
O2 C15 Ru1 168.6(6)
C61 C60 S3 113.0(5)
C63 O3 C61 115.3(5)
C63 O3 Ni2 107.2(4)
C61 O3 Ni2 108.0(4)
C72 C67 C68 119.2(6)
C72 C67 P4 120.7(5)
C68 C67 P4 120.1(5)
C5 C4 C3 108.1(6)
C5 C4 C9 126.9(7)
C3 C4 C9 125.0(7)
C5 C4 Ru1 72.2(4)
C3 C4 Ru1 70.3(4)
C9 C4 Ru1 126.0(4)
C21 C22 C23 120.1(8)
O4 C64 Ru2 168.6(6)
C75 C74 C73 119.7(7)
C88 C87 C86 120.9(8)
C54 C50 C51 108.7(6)
C54 C50 C55 126.1(7)
C51 C50 C55 125.1(7)
C54 C50 Ru2 71.9(4)
C51 C50 Ru2 70.8(4)
C55 C50 Ru2 126.5(5)
C1 C5 C4 108.4(6)
C1 C5 C10 125.3(7)
C4 C5 C10 125.7(6)
C1 C5 Ru1 70.5(4)
C4 C5 Ru1 70.8(4)
C10 C5 Ru1 131.8(5)
C69 C68 C67 120.8(7)
C14 C13 S2 114.2(5)
C66 C65 P4 107.8(4)
O3 C63 C62 115.7(5)
C83 C84 C79 120.5(8)
C53 C54 C50 108.6(7)
C53 C54 C59 126.1(7)
C50 C54 C59 125.2(7)
C53 C54 Ru2 72.5(4)
C50 C54 Ru2 70.9(4)
C59 C54 Ru2 126.1(5)
C63 C62 S4 113.6(5)
C26 C25 C24 120.6(7)
C41 C36 C37 118.7(6)
C41 C36 P2 122.0(5)
C37 C36 P2 119.3(5)
C54 C53 C52 107.7(6)
C54 C53 C58 127.8(7)
C52 C53 C58 123.8(7)
C54 C53 Ru2 70.7(4)
C52 C53 Ru2 70.7(4)
C58 C53 Ru2 131.5(5)
C22 C21 C20 119.8(8)
C3 C2 C1 106.3(6)
C3 C2 C7 126.1(7)
C1 C2 C7 127.3(7)
C3 C2 Ru1 70.2(3)
C1 C2 Ru1 70.9(3)
C7 C2 Ru1 128.3(5)
C73 C78 C77 120.5(6)
C70 C71 C72 122.4(7)
C12 C11 S1 112.8(5)
C4 C3 C2 108.6(6)
C4 C3 C8 126.2(7)
C2 C3 C8 124.8(7)
C4 C3 Ru1 72.2(4)
C2 C3 Ru1 71.9(3)
C8 C3 Ru1 127.6(5)
O1 C14 C13 114.1(5)
C35 C34 C33 121.2(7)
O3 C61 C60 115.5(5)
C76 C77 C78 118.9(7)
C32 C31 C30 121.0(6)
C80 C79 C84 118.7(7)
C80 C79 P5 122.1(5)
C84 C79 P5 119.2(6)
C68 C69 C70 120.5(8)
C67 C72 C71 118.1(6)
C65 C66 P5 109.7(4)
C36 C41 C40 122.2(7)
C75 C76 C77 119.9(6)
C71 C70 C69 118.9(7)
C74 C75 C76 120.8(7)
C34 C35 C30 121.2(7)
C82 C81 C80 120.4(9)
C31 C32 C33 120.2(7)
C29 C24 C25 118.0(6)
C29 C24 P1 122.0(5)
C25 C24 P1 119.8(5)
C51 C52 C53 108.2(6)
C51 C52 C57 125.8(7)
C53 C52 C57 125.9(7)
C51 C52 Ru2 70.3(4)
C53 C52 Ru2 71.5(4)
C57 C52 Ru2 125.4(5)
C89 C90 C85 119.9(7)
C85 C86 C87 119.6(7)
O1 C12 C11 115.2(5)
C27 C28 C29 119.9(8)
C23 C18 C19 118.4(7)
C23 C18 P1 120.7(6)
C19 C18 P1 120.7(5)
C18 C23 C22 120.8(8)
C38 C37 C36 120.1(7)
C79 C80 C81 119.6(8)
C90 C89 C88 121.0(8)
C24 C29 C28 121.2(7)
C90 C85 C86 118.7(6)
C90 C85 P5 120.6(5)
C86 C85 P5 120.5(5)
C41 C40 C39 118.6(7)
C83 C82 C81 119.4(8)
C40 C39 C38 119.8(7)
C87 C88 C89 119.8(7)
C27 C26 C25 120.5(8)
C26 C27 C28 119.7(8)
C20 C19 C18 120.0(7)
C84 C83 C82 121.3(9)
C19 C20 C21 120.9(8)
C34 C33 C32 118.3(7)
C37 C38 C39 120.5(7)
C108 C101 C100 102(2)
C101 C100 C103 125(2)
C103 C104 C102 116(2)
C104 C103 C100 114.8(19)

loop_
_geom_bond_atom_site_label_1
_geom_bond_atom_site_label_2
_geom_bond_distance
Ru1 C15 1.857(7)
Ru1 C3 2.197(6)
Ru1 C1 2.215(6)
Ru1 C4 2.223(6)
Ru1 C2 2.218(6)
Ru1 C5 2.242(6)
Ru1 S2 2.4092(15)
Ru1 S1 2.4237(15)
Ru2 C64 1.854(7)
Ru2 C51 2.203(7)
Ru2 C50 2.205(7)
Ru2 C54 2.218(6)
Ru2 C52 2.229(7)
Ru2 C53 2.241(7)
Ru2 S4 2.4092(16)
Ru2 S3 2.4235(17)
Ni2 P4 2.1658(17)
Ni2 P5 2.1680(18)
Ni2 S4 2.2441(17)
Ni2 S3 2.2463(17)
Ni2 O3 2.357(4)
Ni1 P2 2.1651(17)
Ni1 P1 2.1746(18)
Ni1 S1 2.2400(16)
Ni1 S2 2.2533(17)
Ni1 O1 2.361(4)
P4 C67 1.813(7)
P4 C65 1.826(6)
P4 C73 1.839(6)
P2 C17 1.815(6)
P2 C30 1.815(6)
P2 C36 1.828(6)
S3 C60 1.849(6)
S1 C11 1.848(7)
P5 C85 1.809(6)
P5 C79 1.818(7)
P5 C66 1.841(6)
S4 C62 1.824(7)
P1 C24 1.816(7)
P1 C18 1.824(7)
P1 C16 1.845(7)
S2 C13 1.828(7)
P6 F11 1.576(4)
P6 F12 1.585(5)
P6 F7 1.594(5)
P6 F8 1.592(5)
P6 F10 1.597(4)
P6 F9 1.606(5)
P3 F4 1.534(6)
P3 F2 1.568(5)
P3 F6 1.575(5)
P3 F3 1.589(5)
P3 F5 1.580(5)
P3 F1 1.593(6)
O1 C12 1.421(8)
O1 C14 1.420(8)
C73 C78 1.364(9)
C73 C74 1.390(9)
C30 C31 1.387(9)
C30 C35 1.396(9)
O2 C15 1.146(8)
C1 C5 1.410(10)
C1 C2 1.442(9)
C1 C6 1.505(10)
C16 C17 1.529(10)
O4 C64 1.155(8)
C51 C52 1.418(10)
C51 C50 1.440(9)
C51 C56 1.495(11)
C60 C61 1.516(10)
O3 C63 1.422(9)
O3 C61 1.424(8)
C67 C72 1.401(9)
C67 C68 1.403(9)
C4 C5 1.416(10)
C4 C3 1.421(10)
C4 C9 1.494(10)
C22 C21 1.361(13)
C22 C23 1.376(12)
C74 C75 1.366(10)
C87 C88 1.333(13)
C87 C86 1.401(10)
C50 C54 1.412(10)
C50 C55 1.514(10)
C5 C10 1.522(10)
C68 C69 1.348(11)
C13 C14 1.517(9)
C65 C66 1.525(10)
C63 C62 1.505(10)
C84 C83 1.352(12)
C84 C79 1.411(10)
C54 C53 1.405(10)
C54 C59 1.505(11)
C25 C26 1.374(10)
C25 C24 1.386(10)
C36 C41 1.365(9)
C36 C37 1.412(10)
C53 C52 1.448(11)
C53 C58 1.500(10)
C21 C20 1.376(12)
C2 C3 1.434(10)
C2 C7 1.476(10)
C78 C77 1.392(10)
C71 C70 1.348(11)
C71 C72 1.397(10)
C11 C12 1.526(9)
C3 C8 1.505(10)
C34 C35 1.357(10)
C34 C33 1.383(10)
C77 C76 1.393(11)
C31 C32 1.375(10)
C79 C80 1.367(11)
C69 C70 1.407(12)
C41 C40 1.373(10)
C76 C75 1.377(11)
C81 C82 1.371(15)
C81 C80 1.409(12)
C32 C33 1.399(10)
C57 C52 1.513(11)
C24 C29 1.357(10)
C90 C89 1.371(10)
C90 C85 1.387(10)
C86 C85 1.398(10)
C28 C27 1.356(13)
C28 C29 1.390(11)
C18 C23 1.375(10)
C18 C19 1.404(10)
C37 C38 1.352(11)
C89 C88 1.385(13)
C40 C39 1.395(12)
C82 C83 1.363(15)
C39 C38 1.398(12)
C26 C27 1.356(12)
C19 C20 1.355(11)
C101 C108 1.41(3)
C101 C100 1.51(3)
C100 C103 1.58(3)
C104 C103 1.46(3)
C104 C102 1.50(3)
